data_4500202
loop_
_publ_author_name
'Ji, Chang-Chun'
'Qin, Ling'
'Li, Yi-Zhi'
'Guo, Zi-Jian'
'Zheng, He-Gen'

_publ_section_title
;
 Effect of Different Imidazole Ancillary Ligands on Supramolecular
 Architectures of a Series of Zn(II) and Cd(II) Complexes with a Bent
 Dicarboxylate Ligand
;
_journal_issue 2
_journal_name_full 'Crystal Growth &amp; Design'
_journal_page_first 480
_journal_paper_doi 10.1021/cg101261f
_journal_volume 11
_journal_year 2011
_chemical_formula_moiety 'C31 H22 F6 N4 O4 Zn'
_chemical_formula_sum 'C31 H22 F6 N4 O4 Zn'
_chemical_formula_weight 693.90
_chemical_name_systematic
; 
 ? 
;
_space_group_IT_number 14
_symmetry_cell_setting monoclinic
_symmetry_space_group_name_Hall '-P 2yn'
_symmetry_space_group_name_H-M 'P 1 21/n 1'
_atom_sites_solution_hydrogens geom
_atom_sites_solution_primary direct
_atom_sites_solution_secondary difmap
_audit_creation_method SHELXL-97
_cell_angle_alpha 90.00
_cell_angle_beta 117.311(4)
_cell_angle_gamma 90.00
_cell_formula_units_Z 4
_cell_length_a 13.001(3)
_cell_length_b 26.347(6)
_cell_length_c 13.131(3)
_cell_measurement_reflns_used 1668
_cell_measurement_temperature 291(2)
_cell_measurement_theta_max 17.831
_cell_measurement_theta_min 2.332
_cell_volume 3996.5(16)
_computing_cell_refinement SMART
_computing_data_collection 'SMART (Bruker, 2000)'
_computing_data_reduction 'SAINT (Bruker, 2000)'
_computing_molecular_graphics SHELXTL
_computing_publication_material SHELXTL
_computing_structure_refinement SHELXTL
_computing_structure_solution 'SHELXTL (Bruker, 2000)'
_diffrn_ambient_temperature 291(2)
_diffrn_measured_fraction_theta_full 0.998
_diffrn_measured_fraction_theta_max 0.998
_diffrn_measurement_device_type 'Bruker Smart Apex CCD'
_diffrn_measurement_method 'phi and omega scans'
_diffrn_radiation_monochromator graphite
_diffrn_radiation_source 'fine-focus sealed tube'
_diffrn_radiation_type MoK\a
_diffrn_radiation_wavelength 0.71073
_diffrn_reflns_av_R_equivalents 0.0411
_diffrn_reflns_av_sigmaI/netI 0.0634
_diffrn_reflns_limit_h_max 16
_diffrn_reflns_limit_h_min -8
_diffrn_reflns_limit_k_max 28
_diffrn_reflns_limit_k_min -32
_diffrn_reflns_limit_l_max 15
_diffrn_reflns_limit_l_min -16
_diffrn_reflns_number 21385
_diffrn_reflns_theta_full 26.00
_diffrn_reflns_theta_max 26.00
_diffrn_reflns_theta_min 1.83
_exptl_absorpt_coefficient_mu 0.675
_exptl_absorpt_correction_T_max 0.862
_exptl_absorpt_correction_T_min 0.828
_exptl_absorpt_correction_type multi-scan
_exptl_absorpt_process_details 'SADABS; Bruker, 2000'
_exptl_crystal_colour colorless
_exptl_crystal_density_diffrn 1.153
_exptl_crystal_density_method 'not measured'
_exptl_crystal_description block
_exptl_crystal_F_000 1408
_exptl_crystal_size_max 0.28
_exptl_crystal_size_mid 0.24
_exptl_crystal_size_min 0.22
_refine_diff_density_max 0.322
_refine_diff_density_min -0.532
_refine_diff_density_rms 0.053
_refine_ls_extinction_method none
_refine_ls_goodness_of_fit_ref 1.069
_refine_ls_hydrogen_treatment constr
_refine_ls_matrix_type full
_refine_ls_number_parameters 415
_refine_ls_number_reflns 7842
_refine_ls_number_restraints 0
_refine_ls_restrained_S_all 1.069
_refine_ls_R_factor_all 0.0793
_refine_ls_R_factor_gt 0.0437
_refine_ls_shift/su_max 0.001
_refine_ls_shift/su_mean 0.000
_refine_ls_structure_factor_coef Fsqd
_refine_ls_weighting_details 'calc w=1/[\s^2^(Fo^2^)+(0.0300P)^2^+1.2200P] where P=(Fo^2^+2Fc^2^)/3'
_refine_ls_weighting_scheme calc
_refine_ls_wR_factor_gt 0.0894
_refine_ls_wR_factor_ref 0.0997
_reflns_number_gt 4634
_reflns_number_total 7842
_reflns_threshold_expression >2sigma(I)
_cod_data_source_file cg101261f_si_002.cif
_cod_data_source_block 1
_cod_depositor_comments
;
The following automatic conversions were performed:

'_symmetry_cell_setting' value 'Monoclinic' changed to 'monoclinic'
according to /home/saulius/struct/CIF-dictionaries/cif_core.dic
dictionary named 'cif_core.dic' version 2.4.1 from 2010-06-29.

Automatic conversion script
Id: cif_fix_values 1715 2011-07-08 13:25:40Z adriana 
;
_cod_original_cell_volume 3996.3(16)
_cod_original_sg_symbol_H-M P2(1)/n
_cod_database_code 4500202

loop_
_symmetry_equiv_pos_as_xyz
'x, y, z'
'-x+1/2, y+1/2, -z+1/2'
'-x, -y, -z'
'x-1/2, -y-1/2, z-1/2'

loop_
_atom_site_label
_atom_site_type_symbol
_atom_site_fract_x
_atom_site_fract_y
_atom_site_fract_z
_atom_site_U_iso_or_equiv
_atom_site_adp_type
_atom_site_occupancy
_atom_site_symmetry_multiplicity
_atom_site_calc_flag
_atom_site_refinement_flags
C1 C 0.8763(3) 0.61077(12) 0.2615(3) 0.0523(8) Uani 1 1 d .
C2 C 0.7636(3) 0.64016(11) 0.2194(2) 0.0473(7) Uani 1 1 d .
C3 C 0.6690(3) 0.61913(11) 0.2273(3) 0.0494(7) Uani 1 1 d .
H3 H 0.6762 0.5880 0.2634 0.059 Uiso 1 1 calc R
C4 C 0.5669(3) 0.64402(11) 0.1824(3) 0.0491(7) Uani 1 1 d .
H4 H 0.5031 0.6297 0.1855 0.059 Uiso 1 1 calc R
C5 C 0.5573(3) 0.69271(11) 0.1296(3) 0.0516(8) Uani 1 1 d .
C6 C 0.6511(3) 0.71422(12) 0.1242(3) 0.0518(8) Uani 1 1 d .
H6 H 0.6441 0.7458 0.0902 0.062 Uiso 1 1 calc R
C7 C 0.7565(3) 0.68858(12) 0.1699(2) 0.0490(7) Uani 1 1 d .
H7 H 0.8208 0.7030 0.1678 0.059 Uiso 1 1 calc R
C8 C 0.4380(3) 0.72242(11) 0.0683(3) 0.0498(8) Uani 1 1 d .
C9 C 0.3936(3) 0.71397(11) -0.0616(3) 0.0498(8) Uani 1 1 d .
C10 C 0.3519(3) 0.70399(12) 0.1054(3) 0.0527(8) Uani 1 1 d .
C11 C 0.4557(2) 0.77918(11) 0.0992(2) 0.0437(7) Uani 1 1 d .
C12 C 0.5232(3) 0.79215(11) 0.2124(3) 0.0477(7) Uani 1 1 d .
H12 H 0.5553 0.7666 0.2669 0.057 Uiso 1 1 calc R
C13 C 0.5442(3) 0.84252(11) 0.2467(3) 0.0488(7) Uani 1 1 d .
H13 H 0.5914 0.8507 0.3232 0.059 Uiso 1 1 calc R
C14 C 0.4941(3) 0.88062(11) 0.1658(3) 0.0495(8) Uani 1 1 d .
C15 C 0.4242(3) 0.86750(11) 0.0523(3) 0.0500(7) Uani 1 1 d .
H15 H 0.3894 0.8927 -0.0024 0.060 Uiso 1 1 calc R
C16 C 0.4062(3) 0.81745(11) 0.0204(3) 0.0534(8) Uani 1 1 d .
H16 H 0.3596 0.8092 -0.0561 0.064 Uiso 1 1 calc R
C17 C 0.5147(3) 0.93522(12) 0.2002(3) 0.0471(7) Uani 1 1 d .
C18 C 0.4021(2) 1.08364(11) 0.3487(2) 0.0447(7) Uani 1 1 d .
H18 H 0.4181 1.1170 0.3378 0.054 Uiso 1 1 calc R
C19 C 0.3659(2) 1.06758(11) 0.4281(2) 0.0446(7) Uani 1 1 d .
H19 H 0.3535 1.0871 0.4804 0.053 Uiso 1 1 calc R
C20 C 0.3784(2) 1.00179(11) 0.3249(2) 0.0398(6) Uani 1 1 d .
H20 H 0.3737 0.9690 0.2970 0.048 Uiso 1 1 calc R
C21 C 0.3147(2) 0.98001(11) 0.4756(3) 0.0431(7) Uani 1 1 d .
H21A H 0.3449 0.9917 0.5541 0.052 Uiso 1 1 calc R
H21B H 0.3467 0.9466 0.4770 0.052 Uiso 1 1 calc R
C22 C 0.1823(3) 0.97605(11) 0.4222(3) 0.0466(7) Uani 1 1 d .
C23 C 0.1384(3) 0.95122(11) 0.4825(3) 0.0486(7) Uani 1 1 d .
H23 H 0.1883 0.9373 0.5532 0.058 Uiso 1 1 calc R
C24 C 0.0153(3) 0.94569(11) 0.4398(2) 0.0509(8) Uani 1 1 d .
H24 H -0.0144 0.9304 0.4844 0.061 Uiso 1 1 calc R
C25 C -0.0588(3) 0.96371(11) 0.3299(3) 0.0484(7) Uani 1 1 d .
C26 C -0.0156(3) 0.98853(11) 0.2670(3) 0.0496(8) Uani 1 1 d .
H26 H -0.0659 1.0007 0.1945 0.060 Uiso 1 1 calc R
C27 C 0.1042(3) 0.99601(11) 0.3101(2) 0.0451(7) Uani 1 1 d .
H27 H 0.1330 1.0136 0.2673 0.054 Uiso 1 1 calc R
C28 C -0.1868(2) 0.95784(11) 0.2886(2) 0.0452(7) Uani 1 1 d .
H28A H -0.2000 0.9354 0.3400 0.054 Uiso 1 1 calc R
H28B H -0.2201 0.9906 0.2898 0.054 Uiso 1 1 calc R
C29 C -0.3176(3) 0.96352(11) 0.0778(2) 0.0471(7) Uani 1 1 d .
H29 H -0.3374 0.9974 0.0786 0.057 Uiso 1 1 calc R
C30 C -0.2388(3) 0.88806(11) 0.1362(3) 0.0509(8) Uani 1 1 d .
H30 H -0.1967 0.8611 0.1823 0.061 Uiso 1 1 calc R
C31 C -0.3063(3) 0.88709(11) 0.0220(2) 0.0489(7) Uani 1 1 d .
H31 H -0.3178 0.8592 -0.0254 0.059 Uiso 1 1 calc R
F1 F 0.31159(15) 0.65623(6) 0.05545(14) 0.0517(4) Uani 1 1 d .
F2 F 0.39158(15) 0.70174(6) 0.21982(14) 0.0513(4) Uani 1 1 d .
F3 F 0.25505(14) 0.73218(6) 0.05457(13) 0.0499(4) Uani 1 1 d .
F4 F 0.28555(14) 0.72740(6) -0.12391(13) 0.0462(4) Uani 1 1 d .
F5 F 0.45922(15) 0.73656(7) -0.10176(15) 0.0557(5) Uani 1 1 d .
F6 F 0.39724(15) 0.66376(6) -0.08290(14) 0.0541(5) Uani 1 1 d .
N1 N 0.4103(2) 1.04191(9) 0.2880(2) 0.0451(6) Uani 1 1 d .
N2 N 0.3529(2) 1.01559(9) 0.4109(2) 0.0405(5) Uani 1 1 d .
N3 N -0.2445(2) 0.93704(9) 0.1716(2) 0.0483(6) Uani 1 1 d .
N4 N -0.3566(2) 0.93512(9) -0.0139(2) 0.0473(6) Uani 1 1 d .
O1 O 0.96299(19) 0.63375(8) 0.26859(18) 0.0550(6) Uani 1 1 d .
O2 O 0.87481(16) 0.56446(7) 0.28516(16) 0.0425(5) Uani 1 1 d .
O3 O 0.45687(17) 0.96734(7) 0.12575(17) 0.0470(5) Uani 1 1 d .
O4 O 0.58296(18) 0.94568(7) 0.30057(17) 0.0481(5) Uani 1 1 d .
Zn1 Zn 0.46745(3) 1.039232(13) 0.17020(3) 0.04563(11) Uani 1 1 d .

loop_
_atom_site_aniso_label
_atom_site_aniso_U_11
_atom_site_aniso_U_22
_atom_site_aniso_U_33
_atom_site_aniso_U_23
_atom_site_aniso_U_13
_atom_site_aniso_U_12
C1 0.0428(19) 0.0512(19) 0.0493(19) 0.0003(14) 0.0095(15) 0.0093(15)
C2 0.0411(17) 0.0459(17) 0.0437(17) -0.0062(13) 0.0098(14) 0.0089(13)
C3 0.0503(19) 0.0463(17) 0.0498(18) 0.0031(14) 0.0214(16) 0.0100(14)
C4 0.0458(19) 0.0505(18) 0.0531(19) -0.0081(14) 0.0245(16) -0.0027(14)
C5 0.0433(18) 0.0437(17) 0.0515(18) -0.0125(14) 0.0078(15) 0.0024(14)
C6 0.052(2) 0.0499(18) 0.0517(18) 0.0055(14) 0.0217(16) 0.0159(15)
C7 0.0448(18) 0.0557(18) 0.0481(18) -0.0050(14) 0.0227(15) 0.0000(15)
C8 0.0495(19) 0.0375(16) 0.0544(19) -0.0042(13) 0.0170(16) 0.0134(14)
C9 0.0500(19) 0.0369(16) 0.0471(18) -0.0104(13) 0.0090(16) 0.0151(14)
C10 0.0469(19) 0.0510(19) 0.0457(18) 0.0172(14) 0.0087(15) 0.0086(15)
C11 0.0307(15) 0.0447(16) 0.0441(17) -0.0081(13) 0.0072(13) 0.0002(12)
C12 0.0545(19) 0.0454(17) 0.0438(17) 0.0021(13) 0.0229(15) 0.0093(14)
C13 0.0512(19) 0.0425(16) 0.0498(18) 0.0025(13) 0.0207(16) 0.0036(14)
C14 0.0440(18) 0.0454(17) 0.0522(19) -0.0007(14) 0.0161(16) 0.0103(14)
C15 0.0473(19) 0.0472(17) 0.0453(18) -0.0051(14) 0.0124(15) 0.0005(14)
C16 0.0463(18) 0.0417(17) 0.0477(18) -0.0061(14) 0.0004(15) 0.0045(14)
C17 0.0456(18) 0.0493(17) 0.0453(18) -0.0031(14) 0.0200(15) -0.0017(14)
C18 0.0360(16) 0.0470(17) 0.0457(17) -0.0171(13) 0.0141(14) -0.0008(13)
C19 0.0381(17) 0.0448(17) 0.0474(17) -0.0077(13) 0.0167(14) 0.0006(13)
C20 0.0343(15) 0.0473(16) 0.0413(16) -0.0044(13) 0.0204(13) -0.0062(13)
C21 0.0359(16) 0.0426(16) 0.0458(17) 0.0162(13) 0.0144(14) 0.0044(12)
C22 0.0413(18) 0.0482(17) 0.0476(18) -0.0024(13) 0.0180(15) -0.0022(13)
C23 0.0518(19) 0.0427(17) 0.0519(18) 0.0073(13) 0.0245(16) 0.0080(14)
C24 0.0509(19) 0.0541(19) 0.0423(17) 0.0101(14) 0.0166(15) -0.0092(15)
C25 0.0386(16) 0.0511(18) 0.0447(17) 0.0082(14) 0.0097(14) -0.0062(14)
C26 0.0470(19) 0.0482(18) 0.0502(19) 0.0075(14) 0.0193(16) 0.0070(14)
C27 0.0446(18) 0.0431(16) 0.0469(17) 0.0167(13) 0.0204(15) 0.0037(13)
C28 0.0418(16) 0.0440(16) 0.0474(17) 0.0014(13) 0.0184(14) -0.0106(14)
C29 0.058(2) 0.0397(16) 0.0451(17) 0.0027(13) 0.0248(16) 0.0110(14)
C30 0.0478(19) 0.0466(18) 0.0506(19) 0.0095(14) 0.0160(16) 0.0093(14)
C31 0.0485(19) 0.0492(18) 0.0405(17) 0.0028(13) 0.0129(15) 0.0079(14)
F1 0.0552(11) 0.0463(10) 0.0458(10) 0.0124(7) 0.0164(9) 0.0169(8)
F2 0.0591(11) 0.0448(9) 0.0438(10) 0.0155(7) 0.0183(9) 0.0131(8)
F3 0.0491(10) 0.0505(10) 0.0464(10) 0.0181(7) 0.0187(8) 0.0169(8)
F4 0.0384(9) 0.0488(10) 0.0475(9) -0.0132(7) 0.0164(8) 0.0066(7)
F5 0.0474(11) 0.0528(10) 0.0514(10) -0.0116(8) 0.0094(9) 0.0145(9)
F6 0.0536(11) 0.0484(10) 0.0502(10) -0.0146(8) 0.0152(9) 0.0122(8)
N1 0.0443(14) 0.0442(14) 0.0432(14) -0.0070(11) 0.0169(12) -0.0024(11)
N2 0.0347(13) 0.0427(13) 0.0459(14) -0.0019(10) 0.0200(12) -0.0036(10)
N3 0.0353(14) 0.0480(14) 0.0486(15) 0.0073(12) 0.0081(12) 0.0001(11)
N4 0.0409(14) 0.0451(14) 0.0440(14) -0.0032(11) 0.0091(12) -0.0071(11)
O1 0.0489(14) 0.0493(12) 0.0551(13) 0.0148(10) 0.0138(11) 0.0182(11)
O2 0.0358(11) 0.0442(11) 0.0452(11) -0.0043(9) 0.0165(9) -0.0047(9)
O3 0.0452(12) 0.0430(11) 0.0521(12) 0.0017(9) 0.0216(10) -0.0016(9)
O4 0.0463(12) 0.0488(12) 0.0478(12) -0.0125(9) 0.0205(11) -0.0004(9)
Zn1 0.03900(19) 0.04418(19) 0.0493(2) -0.00428(16) 0.01651(16) -0.00474(16)

loop_
_atom_type_symbol
_atom_type_description
_atom_type_scat_dispersion_real
_atom_type_scat_dispersion_imag
_atom_type_scat_source
C C 0.0033 0.0016 'International Tables Vol C Tables 4.2.6.8 and 6.1.1.4'
H H 0.0000 0.0000 'International Tables Vol C Tables 4.2.6.8 and 6.1.1.4'
N N 0.0061 0.0033 'International Tables Vol C Tables 4.2.6.8 and 6.1.1.4'
O O 0.0106 0.0060 'International Tables Vol C Tables 4.2.6.8 and 6.1.1.4'
F F 0.0171 0.0103 'International Tables Vol C Tables 4.2.6.8 and 6.1.1.4'
Zn Zn 0.2839 1.4301 'International Tables Vol C Tables 4.2.6.8 and 6.1.1.4'

loop_
_geom_angle_atom_site_label_1
_geom_angle_atom_site_label_2
_geom_angle_atom_site_label_3
_geom_angle
_geom_angle_site_symmetry_1
_geom_angle_site_symmetry_3
O1 C1 O2 124.6(3) . .
O1 C1 C2 117.9(3) . .
O2 C1 C2 117.5(3) . .
C3 C2 C7 121.2(3) . .
C3 C2 C1 120.4(3) . .
C7 C2 C1 118.4(3) . .
C4 C3 C2 119.9(3) . .
C4 C3 H3 120.1 . .
C2 C3 H3 120.1 . .
C3 C4 C5 119.7(3) . .
C3 C4 H4 120.2 . .
C5 C4 H4 120.2 . .
C6 C5 C4 120.7(3) . .
C6 C5 C8 117.0(3) . .
C4 C5 C8 122.2(3) . .
C5 C6 C7 119.9(3) . .
C5 C6 H6 120.1 . .
C7 C6 H6 120.1 . .
C6 C7 C2 118.6(3) . .
C6 C7 H7 120.7 . .
C2 C7 H7 120.7 . .
C10 C8 C11 105.9(2) . .
C10 C8 C9 110.9(3) . .
C11 C8 C9 111.5(2) . .
C10 C8 C5 112.3(3) . .
C11 C8 C5 110.6(2) . .
C9 C8 C5 105.8(2) . .
F4 C9 F5 109.3(3) . .
F4 C9 F6 105.3(2) . .
F5 C9 F6 105.4(2) . .
F4 C9 C8 113.6(3) . .
F5 C9 C8 113.0(3) . .
F6 C9 C8 109.7(2) . .
F3 C10 F2 111.7(3) . .
F3 C10 F1 101.5(2) . .
F2 C10 F1 110.6(2) . .
F3 C10 C8 109.2(2) . .
F2 C10 C8 114.7(3) . .
F1 C10 C8 108.3(3) . .
C16 C11 C12 118.4(3) . .
C16 C11 C8 123.6(3) . .
C12 C11 C8 118.0(3) . .
C11 C12 C13 121.4(3) . .
C11 C12 H12 119.3 . .
C13 C12 H12 119.3 . .
C12 C13 C14 119.3(3) . .
C12 C13 H13 120.4 . .
C14 C13 H13 120.4 . .
C15 C14 C13 119.3(3) . .
C15 C14 C17 120.2(3) . .
C13 C14 C17 120.5(3) . .
C16 C15 C14 120.2(3) . .
C16 C15 H15 119.9 . .
C14 C15 H15 119.9 . .
C15 C16 C11 121.4(3) . .
C15 C16 H16 119.3 . .
C11 C16 H16 119.3 . .
O4 C17 O3 124.3(3) . .
O4 C17 C14 118.6(3) . .
O3 C17 C14 117.1(3) . .
N1 C18 C19 109.3(3) . .
N1 C18 H18 125.4 . .
C19 C18 H18 125.4 . .
N2 C19 C18 103.7(2) . .
N2 C19 H19 128.2 . .
C18 C19 H19 128.2 . .
N1 C20 N2 109.3(2) . .
N1 C20 H20 125.3 . .
N2 C20 H20 125.3 . .
N2 C21 C22 112.2(2) . .
N2 C21 H21A 109.2 . .
C22 C21 H21A 109.2 . .
N2 C21 H21B 109.2 . .
C22 C21 H21B 109.2 . .
H21A C21 H21B 107.9 . .
C23 C22 C27 119.1(3) . .
C23 C22 C21 117.1(3) . .
C27 C22 C21 123.7(3) . .
C22 C23 C24 121.2(3) . .
C22 C23 H23 119.4 . .
C24 C23 H23 119.4 . .
C25 C24 C23 118.9(3) . .
C25 C24 H24 120.5 . .
C23 C24 H24 120.5 . .
C26 C25 C24 120.5(3) . .
C26 C25 C28 121.8(3) . .
C24 C25 C28 117.5(3) . .
C25 C26 C27 120.8(3) . .
C25 C26 H26 119.6 . .
C27 C26 H26 119.6 . .
C26 C27 C22 119.3(3) . .
C26 C27 H27 120.4 . .
C22 C27 H27 120.4 . .
N3 C28 C25 111.3(2) . .
N3 C28 H28A 109.4 . .
C25 C28 H28A 109.4 . .
N3 C28 H28B 109.4 . .
C25 C28 H28B 109.4 . .
H28A C28 H28B 108.0 . .
N4 C29 N3 110.9(3) . .
N4 C29 H29 124.6 . .
N3 C29 H29 124.6 . .
C31 C30 N3 106.5(3) . .
C31 C30 H30 126.8 . .
N3 C30 H30 126.8 . .
C30 C31 N4 108.8(3) . .
C30 C31 H31 125.6 . .
N4 C31 H31 125.6 . .
C20 N1 C18 107.8(2) . .
C20 N1 Zn1 123.50(19) . .
C18 N1 Zn1 128.6(2) . .
C20 N2 C19 109.9(2) . .
C20 N2 C21 125.0(2) . .
C19 N2 C21 125.1(2) . .
C29 N3 C30 107.4(2) . .
C29 N3 C28 124.5(2) . .
C30 N3 C28 128.1(2) . .
C29 N4 C31 106.5(2) . .
C29 N4 Zn1 122.8(2) . 3_575
C31 N4 Zn1 130.70(19) . 3_575
C1 O2 Zn1 105.6(2) . 2_645
C17 O3 Zn1 119.0(2) . .
O3 Zn1 O2 109.53(8) . 2_655
O3 Zn1 N1 105.25(9) . .
O2 Zn1 N1 117.55(9) 2_655 .
O3 Zn1 N4 95.80(9) . 3_575
O2 Zn1 N4 110.58(9) 2_655 3_575
N1 Zn1 N4 115.55(10) . 3_575

loop_
_geom_bond_atom_site_label_1
_geom_bond_atom_site_label_2
_geom_bond_distance
_geom_bond_site_symmetry_2
C1 O1 1.245(4) .
C1 O2 1.261(4) .
C1 C2 1.520(4) .
C2 C3 1.395(4) .
C2 C7 1.416(4) .
C3 C4 1.349(4) .
C3 H3 0.9300 .
C4 C5 1.436(4) .
C4 H4 0.9300 .
C5 C6 1.375(4) .
C5 C8 1.588(4) .
C6 C7 1.393(4) .
C6 H6 0.9300 .
C7 H7 0.9300 .
C8 C10 1.493(4) .
C8 C11 1.539(4) .
C8 C9 1.545(4) .
C9 F4 1.309(3) .
C9 F5 1.331(4) .
C9 F6 1.357(3) .
C10 F3 1.345(3) .
C10 F2 1.347(3) .
C10 F1 1.404(4) .
C11 C16 1.374(4) .
C11 C12 1.379(4) .
C12 C13 1.388(4) .
C12 H12 0.9300 .
C13 C14 1.388(4) .
C13 H13 0.9300 .
C14 C15 1.387(4) .
C14 C17 1.495(4) .
C15 C16 1.371(4) .
C15 H15 0.9300 .
C16 H16 0.9300 .
C17 O4 1.236(3) .
C17 O3 1.250(3) .
C18 N1 1.390(3) .
C18 C19 1.392(4) .
C18 H18 0.9300 .
C19 N2 1.386(4) .
C19 H19 0.9300 .
C20 N1 1.308(3) .
C20 N2 1.363(3) .
C20 H20 0.9300 .
C21 N2 1.495(3) .
C21 C22 1.536(4) .
C21 H21A 0.9700 .
C21 H21B 0.9700 .
C22 C23 1.340(4) .
C22 C27 1.450(4) .
C23 C24 1.439(4) .
C23 H23 0.9300 .
C24 C25 1.400(4) .
C24 H24 0.9300 .
C25 C26 1.361(4) .
C25 C28 1.503(4) .
C26 C27 1.405(4) .
C26 H26 0.9300 .
C27 H27 0.9300 .
C28 N3 1.472(4) .
C28 H28A 0.9700 .
C28 H28B 0.9700 .
C29 N4 1.307(4) .
C29 N3 1.354(4) .
C29 H29 0.9300 .
C30 C31 1.346(4) .
C30 N3 1.385(4) .
C30 H30 0.9300 .
C31 N4 1.403(4) .
C31 H31 0.9300 .
N1 Zn1 2.001(2) .
N4 Zn1 2.008(2) 3_575
O2 Zn1 1.972(2) 2_645
O3 Zn1 1.968(2) .
Zn1 O2 1.972(2) 2_655
Zn1 N4 2.008(2) 3_575

loop_
_geom_torsion_atom_site_label_1
_geom_torsion_atom_site_label_2
_geom_torsion_atom_site_label_3
_geom_torsion_atom_site_label_4
_geom_torsion
_geom_torsion_site_symmetry_4
O1 C1 C2 C3 -169.5(3) .
O2 C1 C2 C3 11.6(4) .
O1 C1 C2 C7 12.0(4) .
O2 C1 C2 C7 -166.9(3) .
C7 C2 C3 C4 3.1(5) .
C1 C2 C3 C4 -175.3(3) .
C2 C3 C4 C5 -1.8(4) .
C3 C4 C5 C6 0.1(5) .
C3 C4 C5 C8 176.1(3) .
C4 C5 C6 C7 0.3(5) .
C8 C5 C6 C7 -175.9(3) .
C5 C6 C7 C2 1.0(4) .
C3 C2 C7 C6 -2.7(4) .
C1 C2 C7 C6 175.8(3) .
C6 C5 C8 C10 -164.4(3) .
C4 C5 C8 C10 19.5(4) .
C6 C5 C8 C11 -46.3(4) .
C4 C5 C8 C11 137.5(3) .
C6 C5 C8 C9 74.5(3) .
C4 C5 C8 C9 -101.7(3) .
C10 C8 C9 F4 45.3(3) .
C11 C8 C9 F4 -72.5(3) .
C5 C8 C9 F4 167.3(3) .
C10 C8 C9 F5 170.5(2) .
C11 C8 C9 F5 52.8(3) .
C5 C8 C9 F5 -67.5(3) .
C10 C8 C9 F6 -72.2(3) .
C11 C8 C9 F6 170.0(3) .
C5 C8 C9 F6 49.7(3) .
C11 C8 C10 F3 56.3(3) .
C9 C8 C10 F3 -64.7(3) .
C5 C8 C10 F3 177.2(2) .
C11 C8 C10 F2 -69.9(3) .
C9 C8 C10 F2 169.0(2) .
C5 C8 C10 F2 50.9(3) .
C11 C8 C10 F1 166.1(2) .
C9 C8 C10 F1 45.0(3) .
C5 C8 C10 F1 -73.1(3) .
C10 C8 C11 C16 -102.3(4) .
C9 C8 C11 C16 18.5(4) .
C5 C8 C11 C16 135.8(3) .
C10 C8 C11 C12 76.5(3) .
C9 C8 C11 C12 -162.8(3) .
C5 C8 C11 C12 -45.4(4) .
C16 C11 C12 C13 -1.9(5) .
C8 C11 C12 C13 179.3(3) .
C11 C12 C13 C14 1.5(5) .
C12 C13 C14 C15 -0.1(5) .
C12 C13 C14 C17 179.7(3) .
C13 C14 C15 C16 -0.8(5) .
C17 C14 C15 C16 179.3(3) .
C14 C15 C16 C11 0.4(5) .
C12 C11 C16 C15 0.9(5) .
C8 C11 C16 C15 179.7(3) .
C15 C14 C17 O4 -175.6(3) .
C13 C14 C17 O4 4.5(5) .
C15 C14 C17 O3 7.6(4) .
C13 C14 C17 O3 -172.2(3) .
N1 C18 C19 N2 -0.4(3) .
N2 C21 C22 C23 -170.4(3) .
N2 C21 C22 C27 11.8(4) .
C27 C22 C23 C24 -2.3(4) .
C21 C22 C23 C24 179.8(3) .
C22 C23 C24 C25 4.3(5) .
C23 C24 C25 C26 -3.6(5) .
C23 C24 C25 C28 -179.3(3) .
C24 C25 C26 C27 0.9(5) .
C28 C25 C26 C27 176.4(3) .
C25 C26 C27 C22 1.2(5) .
C23 C22 C27 C26 -0.5(4) .
C21 C22 C27 C26 177.3(3) .
C26 C25 C28 N3 51.5(4) .
C24 C25 C28 N3 -132.8(3) .
N3 C30 C31 N4 -1.4(4) .
N2 C20 N1 C18 -2.0(3) .
N2 C20 N1 Zn1 175.22(18) .
C19 C18 N1 C20 1.5(3) .
C19 C18 N1 Zn1 -175.52(19) .
N1 C20 N2 C19 1.8(3) .
N1 C20 N2 C21 -179.1(2) .
C18 C19 N2 C20 -0.8(3) .
C18 C19 N2 C21 -179.9(2) .
C22 C21 N2 C20 -92.6(3) .
C22 C21 N2 C19 86.3(3) .
N4 C29 N3 C30 -1.1(4) .
N4 C29 N3 C28 -179.2(3) .
C31 C30 N3 C29 1.6(3) .
C31 C30 N3 C28 179.6(3) .
C25 C28 N3 C29 -110.5(3) .
C25 C28 N3 C30 71.9(4) .
N3 C29 N4 C31 0.3(3) .
N3 C29 N4 Zn1 179.97(19) 3_575
C30 C31 N4 C29 0.8(4) .
C30 C31 N4 Zn1 -178.9(2) 3_575
O1 C1 O2 Zn1 -1.1(4) 2_645
C2 C1 O2 Zn1 177.7(2) 2_645
O4 C17 O3 Zn1 -3.2(4) .
C14 C17 O3 Zn1 173.4(2) .
C17 O3 Zn1 O2 65.9(2) 2_655
C17 O3 Zn1 N1 -61.3(2) .
C17 O3 Zn1 N4 -179.8(2) 3_575
C20 N1 Zn1 O3 2.1(2) .
C18 N1 Zn1 O3 178.7(2) .
C20 N1 Zn1 O2 -120.1(2) 2_655
C18 N1 Zn1 O2 56.5(3) 2_655
C20 N1 Zn1 N4 106.3(2) 3_575
C18 N1 Zn1 N4 -77.0(3) 3_575
